data_4086470
loop_
_publ_author_name
'Farrell, Wesley S.'
'Yonke, Brendan L.'
'Reeds, Jonathan P.'
'Zavalij, Peter Y.'
'Sita, Lawrence R.'

_publ_section_title
;
 Small-Molecule Activation within the Group 6 Complexes
 (\h5-C5Me5)[N(iPr)C(Me)N(iPr)]M(CO)(L) for M = Mo, W and L = N2, NCMe,
 \h2-Alkene, SMe2, C3H6O
;
_journal_issue 8
_journal_name_full Organometallics
_journal_page_first 1132
_journal_paper_doi 10.1021/acs.organomet.6b00131
_journal_volume 35
_journal_year 2016
_chemical_formula_moiety 'C26 H42 Mo N2 O'
_chemical_formula_sum 'C26 H42 Mo N2 O'
_chemical_formula_weight 494.55
_chemical_name_systematic Mo-complex
_space_group_crystal_system monoclinic
_space_group_IT_number 14
_space_group_name_Hall '-P 2ybc'
_space_group_name_H-M_alt 'P 1 21/c 1'
_symmetry_cell_setting monoclinic
_symmetry_space_group_name_Hall '-P 2ybc'
_symmetry_space_group_name_H-M 'P 1 21/c 1'
_atom_sites_solution_hydrogens mixed
_atom_sites_solution_primary direct
_atom_sites_solution_secondary difmap
_audit_creation_method 'SHELXL-2014 & ZCIF'
_cell_angle_alpha 90
_cell_angle_beta 108.6844(7)
_cell_angle_gamma 90
_cell_formula_units_Z 8
_cell_length_a 16.0179(7)
_cell_length_b 19.2185(9)
_cell_length_c 17.0818(8)
_cell_measurement_reflns_used 11359
_cell_measurement_temperature 100(2)
_cell_measurement_theta_max 27.8
_cell_measurement_theta_min 2.5
_cell_volume 4981.3(4)
_computing_cell_refinement Apex2
_computing_data_collection 'Apex2 (Bruker, 2010)'
_computing_data_reduction 'Apex2, Saint'
_computing_molecular_graphics 'XSHEL (Bruker, 2004)'
_computing_publication_material 'Apex2, SHELXL-2014, Platon (Spek, 1990)'
_computing_structure_refinement 'ShelXL-2014 (Sheldrick, 2014)'
_computing_structure_solution 'ShelXS-97 (Sheldrick, 2008)'
_diffrn_ambient_temperature 100(2)
_diffrn_detector 'CCD area detector'
_diffrn_detector_area_resol_mean 8.333
_diffrn_measured_fraction_theta_full 0.998
_diffrn_measured_fraction_theta_max 0.995
_diffrn_measurement_device_type 'Bruker Smart Apex II CCD'
_diffrn_measurement_method '\f and \w scans'
_diffrn_measurement_specimen_support 'MiTeGen loop'
_diffrn_orient_matrix_type standard
_diffrn_orient_matrix_UB_11 0.0029050
_diffrn_orient_matrix_UB_12 -0.0189589
_diffrn_orient_matrix_UB_13 -0.0535969
_diffrn_orient_matrix_UB_21 0.0657761
_diffrn_orient_matrix_UB_22 0.0030852
_diffrn_orient_matrix_UB_23 0.0211666
_diffrn_orient_matrix_UB_31 0.0030665
_diffrn_orient_matrix_UB_32 -0.0483646
_diffrn_orient_matrix_UB_33 0.0223457
_diffrn_radiation_monochromator graphite
_diffrn_radiation_type MoK\a
_diffrn_radiation_wavelength 0.71073
_diffrn_reflns_av_R_equivalents 0.0401
_diffrn_reflns_av_unetI/netI 0.0372
_diffrn_reflns_Laue_measured_fraction_full 0.998
_diffrn_reflns_Laue_measured_fraction_max 0.995
_diffrn_reflns_limit_h_max 18
_diffrn_reflns_limit_h_min -20
_diffrn_reflns_limit_k_max 24
_diffrn_reflns_limit_k_min -24
_diffrn_reflns_limit_l_max 21
_diffrn_reflns_limit_l_min -21
_diffrn_reflns_number 40903
_diffrn_reflns_point_group_measured_fraction_full 0.998
_diffrn_reflns_point_group_measured_fraction_max 0.995
_diffrn_reflns_theta_full 25.000
_diffrn_reflns_theta_max 26.496
_diffrn_reflns_theta_min 1.851
_diffrn_source 'sealed tube'
_exptl_absorpt_coefficient_mu 0.546
_exptl_absorpt_correction_T_max 0.989
_exptl_absorpt_correction_T_min 0.873
_exptl_absorpt_correction_type multi-scan
_exptl_absorpt_process_details 'SADABS (Sheldrick, 2008)'
_exptl_crystal_colour orange
_exptl_crystal_density_diffrn 1.319
_exptl_crystal_density_method 'not measured'
_exptl_crystal_description plate
_exptl_crystal_F_000 2096
_exptl_crystal_size_max 0.26
_exptl_crystal_size_mid 0.13
_exptl_crystal_size_min 0.02
_refine_diff_density_max 1.353
_refine_diff_density_min -0.593
_refine_diff_density_rms 0.092
_refine_ls_extinction_method none
_refine_ls_goodness_of_fit_ref 1.280
_refine_ls_hydrogen_treatment mixed
_refine_ls_matrix_type full
_refine_ls_number_parameters 583
_refine_ls_number_reflns 10270
_refine_ls_number_restraints 12
_refine_ls_restrained_S_all 1.282
_refine_ls_R_factor_all 0.0619
_refine_ls_R_factor_gt 0.0458
_refine_ls_shift/su_max 0.001
_refine_ls_shift/su_mean 0.000
_refine_ls_structure_factor_coef Fsqd
_refine_ls_weighting_details 'w=1/[\s^2^(Fo^2^)+(0.0100P)^2^+9.9800P] where P=(Fo^2^+2Fc^2^)/3'
_refine_ls_weighting_scheme calc
_refine_ls_wR_factor_gt 0.0915
_refine_ls_wR_factor_ref 0.0962
_reflns_Friedel_coverage 0.000
_reflns_number_gt 8197
_reflns_number_total 10270
_reflns_threshold_expression 'I > 2\s(I)'
_cod_data_source_file om6b00131_si_001.cif
_cod_data_source_block cmpd_10
_cod_depositor_comments
;
The following automatic conversions were performed:

'_symmetry_cell_setting' value 'Monoclinic' changed to 'monoclinic'
according to
/usr/data/users/saulius/crontab/automatic-downloads/rss-feeds/ACS/lib/dictionaries/cif_core.dic
dictionary named 'cif_core.dic' version 2.4.2 from 2011-04-26.

Automatic conversion script
Id: cif_fix_values 4268 2015-11-12 08:31:59Z antanas 

 Adding full bibliography for 4086460--4086471.cif.
;
_cod_original_sg_symbol_H-M P21/c
_cod_database_code 4086470
_shelx_shelxl_version_number 2014/7
_shelx_space_group_comment
;
The symmetry employed for this shelxl refinement is uniquely defined
by the following loop, which should always be used as a source of
symmetry information in preference to the above space-group names.
They are only intended as comments.
;
_shelx_estimated_absorpt_t_min 0.871
_shelx_estimated_absorpt_t_max 0.989

loop_
_space_group_symop_operation_xyz
'x, y, z'
'-x, y+1/2, -z+1/2'
'-x, -y, -z'
'x, -y-1/2, z-1/2'

loop_
_atom_site_label
_atom_site_type_symbol
_atom_site_fract_x
_atom_site_fract_y
_atom_site_fract_z
_atom_site_U_iso_or_equiv
_atom_site_adp_type
_atom_site_occupancy
_atom_site_site_symmetry_order
_atom_site_calc_flag
_atom_site_refinement_flags_posn
_atom_site_refinement_flags_adp
_atom_site_refinement_flags_occupancy
_atom_site_disorder_assembly
_atom_site_disorder_group
Mo1A Mo 0.00496(2) 0.31057(2) 0.21934(2) 0.01749(8) Uani 1 1 d . . . . .
C1A C -0.0987(2) 0.34508(19) 0.2406(2) 0.0257(8) Uani 1 1 d . . . . .
O2A O -0.16425(19) 0.36352(17) 0.25083(17) 0.0427(7) Uani 1 1 d . . . . .
C3A C 0.0399(3) 0.3684(2) 0.3424(2) 0.0324(9) Uani 1 1 d D . . . .
H3A H 0.069(2) 0.3335(17) 0.387(2) 0.039 Uiso 1 1 d D U . . .
C4A C 0.0888(2) 0.3955(2) 0.2922(2) 0.0258(8) Uani 1 1 d D . . . .
H4A H 0.1411(19) 0.3638(17) 0.311(2) 0.031 Uiso 1 1 d D U . . .
C5A C 0.0714(3) 0.4769(2) 0.2926(2) 0.0314(9) Uani 1 1 d . . . . .
H5A H 0.0827 0.5037 0.2469 0.038 Uiso 1 1 calc R U . . .
C6A C 0.1287(3) 0.4978(2) 0.3812(2) 0.0374(10) Uani 1 1 d . . . . .
H6A1 H 0.1345 0.5489 0.3873 0.045 Uiso 1 1 calc R U . . .
H6A2 H 0.1880 0.4766 0.3963 0.045 Uiso 1 1 calc R U . . .
C7A C 0.0736(3) 0.4671(2) 0.4343(2) 0.0381(10) Uani 1 1 d . . . . .
H7A1 H 0.1090 0.4338 0.4759 0.046 Uiso 1 1 calc R U . . .
H7A2 H 0.0521 0.5045 0.4628 0.046 Uiso 1 1 calc R U . . .
C8A C -0.0029(3) 0.4305(2) 0.3702(2) 0.0344(9) Uani 1 1 d . . . . .
H8A H -0.0553 0.4198 0.3879 0.041 Uiso 1 1 calc R U . . .
C9A C -0.0191(3) 0.4820(2) 0.2967(2) 0.0376(10) Uani 1 1 d . . . . .
H9A1 H -0.0642 0.4652 0.2458 0.045 Uiso 1 1 calc R U . . .
H9A2 H -0.0340 0.5295 0.3103 0.045 Uiso 1 1 calc R U . . .
C10A C 0.0792(3) 0.2031(2) 0.3134(2) 0.0359(10) Uani 1 1 d . . . . .
C11A C 0.1196(4) 0.1434(2) 0.3718(3) 0.0521(13) Uani 1 1 d . . . . .
H11A H 0.1102 0.0996 0.3408 0.078 Uiso 1 1 calc R U . . .
H11B H 0.0917 0.1407 0.4151 0.078 Uiso 1 1 calc R U . . .
H11C H 0.1830 0.1515 0.3972 0.078 Uiso 1 1 calc R U . . .
N12A N 0.1257(2) 0.25360(15) 0.29083(17) 0.0238(6) Uani 1 1 d . . . . .
C13A C 0.2203(3) 0.2613(2) 0.3216(3) 0.0376(10) Uani 1 1 d . . . . .
H13A H 0.2328 0.3003 0.2881 0.045 Uiso 1 1 calc R U . . .
C14A C 0.2550(3) 0.2880(3) 0.4118(2) 0.0456(11) Uani 1 1 d . . . . .
H14A H 0.2261 0.3321 0.4161 0.068 Uiso 1 1 calc R U . . .
H14B H 0.3189 0.2952 0.4277 0.068 Uiso 1 1 calc R U . . .
H14C H 0.2421 0.2535 0.4486 0.068 Uiso 1 1 calc R U . . .
C15A C 0.2758(3) 0.2004(2) 0.3073(3) 0.0387(10) Uani 1 1 d . . . . .
H15A H 0.2744 0.1621 0.3448 0.058 Uiso 1 1 calc R U . . .
H15B H 0.3368 0.2157 0.3181 0.058 Uiso 1 1 calc R U . . .
H15C H 0.2516 0.1844 0.2500 0.058 Uiso 1 1 calc R U . . .
N16A N -0.0095(2) 0.21150(16) 0.27585(19) 0.0330(8) Uani 0.900(5) 1 d D . P A 1
C17A C -0.0721(3) 0.1746(2) 0.3049(3) 0.0396(12) Uani 0.900(5) 1 d D . P A 1
H17A H -0.0506 0.1258 0.3182 0.047 Uiso 0.900(5) 1 calc R U P A 1
C18A C -0.0814(4) 0.2080(3) 0.3846(3) 0.0474(14) Uani 0.900(5) 1 d D . P A 1
H18A H -0.0231 0.2117 0.4264 0.071 Uiso 0.900(5) 1 calc R U P A 1
H18B H -0.1195 0.1788 0.4058 0.071 Uiso 0.900(5) 1 calc R U P A 1
H18C H -0.1073 0.2545 0.3717 0.071 Uiso 0.900(5) 1 calc R U P A 1
C19A C -0.1572(3) 0.1720(2) 0.2411(3) 0.0405(13) Uani 0.900(5) 1 d D . P A 1
H19A H -0.1839 0.2184 0.2336 0.061 Uiso 0.900(5) 1 calc R U P A 1
H19B H -0.1956 0.1393 0.2574 0.061 Uiso 0.900(5) 1 calc R U P A 1
H19C H -0.1496 0.1565 0.1891 0.061 Uiso 0.900(5) 1 calc R U P A 1
N16C N -0.0095(2) 0.21150(16) 0.27585(19) 0.0330(8) Uani 0.100(5) 1 d D . P A 2
C17C C -0.0585(19) 0.1914(13) 0.3294(18) 0.0396(12) Uani 0.100(5) 1 d D . P A 2
H17C H -0.0118 0.1872 0.3845 0.047 Uiso 0.100(5) 1 calc R U P A 2
C18C C -0.119(2) 0.2491(18) 0.344(3) 0.0474(14) Uani 0.100(5) 1 d D . P A 2
H18G H -0.1212 0.2457 0.4005 0.071 Uiso 0.100(5) 1 calc R U P A 2
H18H H -0.1785 0.2435 0.3047 0.071 Uiso 0.100(5) 1 calc R U P A 2
H18I H -0.0957 0.2948 0.3359 0.071 Uiso 0.100(5) 1 calc R U P A 2
C19C C -0.101(3) 0.1248(14) 0.319(2) 0.0405(13) Uani 0.100(5) 1 d D . P A 2
H19G H -0.1445 0.1216 0.2638 0.061 Uiso 0.100(5) 1 calc R U P A 2
H19H H -0.1317 0.1196 0.3606 0.061 Uiso 0.100(5) 1 calc R U P A 2
H19I H -0.0575 0.0878 0.3267 0.061 Uiso 0.100(5) 1 calc R U P A 2
C20A C 0.0585(2) 0.29139(18) 0.10398(19) 0.0224(7) Uani 1 1 d . . . . .
C21A C -0.0173(3) 0.25051(18) 0.0936(2) 0.0236(8) Uani 1 1 d . . . . .
C22A C -0.0891(2) 0.29622(19) 0.0876(2) 0.0244(8) Uani 1 1 d . . . . .
C23A C -0.0557(2) 0.36661(18) 0.0952(2) 0.0229(8) Uani 1 1 d . . . . .
C24A C 0.0357(2) 0.36256(18) 0.1053(2) 0.0224(7) Uani 1 1 d . . . . .
C25A C 0.1470(3) 0.2649(2) 0.1049(2) 0.0355(10) Uani 1 1 d . . . . .
H25A H 0.1541 0.2164 0.1239 0.053 Uiso 1 1 calc R U . . .
H25B H 0.1935 0.2935 0.1423 0.053 Uiso 1 1 calc R U . . .
H25C H 0.1513 0.2673 0.0490 0.053 Uiso 1 1 calc R U . . .
C26A C -0.0215(3) 0.17253(19) 0.0829(2) 0.0357(10) Uani 1 1 d . . . . .
H26A H -0.0093 0.1602 0.0320 0.053 Uiso 1 1 calc R U . . .
H26B H -0.0804 0.1560 0.0797 0.053 Uiso 1 1 calc R U . . .
H26C H 0.0225 0.1507 0.1302 0.053 Uiso 1 1 calc R U . . .
C27A C -0.1851(3) 0.2769(2) 0.0604(2) 0.0372(10) Uani 1 1 d . . . . .
H27A H -0.2102 0.2822 0.0003 0.056 Uiso 1 1 calc R U . . .
H27B H -0.2164 0.3075 0.0876 0.056 Uiso 1 1 calc R U . . .
H27C H -0.1914 0.2285 0.0756 0.056 Uiso 1 1 calc R U . . .
C28A C -0.1118(3) 0.4310(2) 0.0758(2) 0.0361(10) Uani 1 1 d . . . . .
H28A H -0.0761 0.4714 0.1012 0.054 Uiso 1 1 calc R U . . .
H28B H -0.1610 0.4260 0.0977 0.054 Uiso 1 1 calc R U . . .
H28C H -0.1348 0.4375 0.0158 0.054 Uiso 1 1 calc R U . . .
C29A C 0.0964(3) 0.4228(2) 0.1060(2) 0.0367(10) Uani 1 1 d . . . . .
H29A H 0.1081 0.4246 0.0531 0.055 Uiso 1 1 calc R U . . .
H29B H 0.1520 0.4166 0.1510 0.055 Uiso 1 1 calc R U . . .
H29C H 0.0684 0.4663 0.1142 0.055 Uiso 1 1 calc R U . . .
Mo1B Mo 0.50538(2) 0.43837(2) 0.23323(2) 0.02291(8) Uani 1 1 d . . . . .
C1B C 0.4104(3) 0.3852(2) 0.2501(3) 0.0372(10) Uani 1 1 d . . . . .
O2B O 0.3543(2) 0.35021(17) 0.2586(2) 0.0594(10) Uani 1 1 d . . . . .
C3B C 0.4743(3) 0.4819(2) 0.3454(2) 0.0339(9) Uani 1 1 d D . . . .
H3B H 0.5296(19) 0.476(2) 0.3939(19) 0.041 Uiso 1 1 d D U . . .
C4B C 0.4666(3) 0.5348(2) 0.2838(2) 0.0266(8) Uani 1 1 d D . . . .
H4B H 0.5263(17) 0.5559(19) 0.310(2) 0.032 Uiso 1 1 d D U . . .
C5B C 0.3779(3) 0.5699(2) 0.2729(2) 0.0359(9) Uani 1 1 d . . . . .
H5B H 0.3536 0.5973 0.2208 0.043 Uiso 1 1 calc R U . . .
C6B C 0.3915(3) 0.6116(2) 0.3536(2) 0.0418(11) Uani 1 1 d . . . . .
H6B1 H 0.3412 0.6430 0.3489 0.050 Uiso 1 1 calc R U . . .
H6B2 H 0.4466 0.6391 0.3685 0.050 Uiso 1 1 calc R U . . .
C7B C 0.3969(3) 0.5518(3) 0.4176(3) 0.0474(12) Uani 1 1 d . . . . .
H7B1 H 0.4542 0.5526 0.4626 0.057 Uiso 1 1 calc R U . . .
H7B2 H 0.3487 0.5557 0.4420 0.057 Uiso 1 1 calc R U . . .
C8B C 0.3872(3) 0.4861(2) 0.3658(3) 0.0394(10) Uani 1 1 d . . . . .
H8B H 0.3706 0.4431 0.3904 0.047 Uiso 1 1 calc R U . . .
C9B C 0.3204(3) 0.5105(2) 0.2833(3) 0.0419(10) Uani 1 1 d . . . . .
H9B1 H 0.3096 0.4752 0.2390 0.050 Uiso 1 1 calc R U . . .
H9B2 H 0.2639 0.5264 0.2892 0.050 Uiso 1 1 calc R U . . .
C10B C 0.6619(3) 0.4140(2) 0.3478(2) 0.0362(10) Uani 1 1 d . . . . .
C11B C 0.7460(3) 0.3996(3) 0.4176(3) 0.0495(12) Uani 1 1 d . . . . .
H11D H 0.7893 0.3785 0.3954 0.074 Uiso 1 1 calc R U . . .
H11E H 0.7336 0.3676 0.4572 0.074 Uiso 1 1 calc R U . . .
H11F H 0.7695 0.4433 0.4455 0.074 Uiso 1 1 calc R U . . .
N12B N 0.6373(2) 0.47615(17) 0.31141(18) 0.0313(7) Uani 1 1 d . . . . .
C13B C 0.6879(3) 0.5398(2) 0.3323(2) 0.0309(9) Uani 1 1 d . . . . .
H13B H 0.6569 0.5736 0.2881 0.037 Uiso 1 1 calc R U . . .
C14B C 0.6868(3) 0.5736(2) 0.4129(3) 0.0452(11) Uani 1 1 d . . . . .
H14D H 0.6257 0.5822 0.4105 0.068 Uiso 1 1 calc R U . . .
H14E H 0.7189 0.6178 0.4206 0.068 Uiso 1 1 calc R U . . .
H14F H 0.7151 0.5425 0.4593 0.068 Uiso 1 1 calc R U . . .
C15B C 0.7822(3) 0.5355(2) 0.3282(3) 0.0427(11) Uani 1 1 d . . . . .
H15D H 0.8200 0.5111 0.3771 0.064 Uiso 1 1 calc R U . . .
H15E H 0.8051 0.5825 0.3265 0.064 Uiso 1 1 calc R U . . .
H15F H 0.7818 0.5100 0.2784 0.064 Uiso 1 1 calc R U . . .
N16B N 0.5996(2) 0.36606(17) 0.3131(2) 0.0399(9) Uani 1 1 d . . . . .
C17B C 0.5999(4) 0.2975(3) 0.3514(3) 0.0606(14) Uani 1 1 d . . . . .
H17B H 0.6623 0.2812 0.3741 0.073 Uiso 1 1 calc R U . . .
C18B C 0.5618(5) 0.2991(3) 0.4206(4) 0.0763(18) Uani 1 1 d . . . . .
H18D H 0.4991 0.3112 0.3988 0.114 Uiso 1 1 calc R U . . .
H18E H 0.5929 0.3340 0.4614 0.114 Uiso 1 1 calc R U . . .
H18F H 0.5684 0.2533 0.4469 0.114 Uiso 1 1 calc R U . . .
C19B C 0.5501(5) 0.2467(3) 0.2867(4) 0.084(2) Uani 1 1 d . . . . .
H19D H 0.4877 0.2598 0.2665 0.125 Uiso 1 1 calc R U . . .
H19E H 0.5559 0.1999 0.3106 0.125 Uiso 1 1 calc R U . . .
H19F H 0.5741 0.2472 0.2407 0.125 Uiso 1 1 calc R U . . .
C20B C 0.5585(3) 0.4656(3) 0.1208(2) 0.0469(13) Uani 1 1 d . . . . .
C21B C 0.5465(3) 0.3952(3) 0.1204(2) 0.0434(11) Uani 1 1 d . . . . .
C22B C 0.4582(3) 0.3828(2) 0.1080(2) 0.0359(10) Uani 1 1 d . . . . .
C23B C 0.4114(3) 0.4463(2) 0.1013(2) 0.0344(9) Uani 1 1 d . . . . .
C24B C 0.4772(4) 0.5001(2) 0.1101(2) 0.0471(13) Uani 1 1 d . . . . .
C25B C 0.6452(4) 0.4999(4) 0.1254(3) 0.102(3) Uani 1 1 d . . . . .
H25D H 0.6938 0.4746 0.1649 0.152 Uiso 1 1 calc R U . . .
H25E H 0.6451 0.5482 0.1436 0.152 Uiso 1 1 calc R U . . .
H25F H 0.6528 0.4989 0.0708 0.152 Uiso 1 1 calc R U . . .
C26B C 0.6167(4) 0.3403(4) 0.1260(3) 0.081(2) Uani 1 1 d . . . . .
H26D H 0.6435 0.3486 0.0826 0.121 Uiso 1 1 calc R U . . .
H26E H 0.5896 0.2940 0.1186 0.121 Uiso 1 1 calc R U . . .
H26F H 0.6622 0.3430 0.1802 0.121 Uiso 1 1 calc R U . . .
C27B C 0.4123(4) 0.3119(3) 0.0873(3) 0.0759(18) Uani 1 1 d . . . . .
H27D H 0.4531 0.2750 0.1157 0.114 Uiso 1 1 calc R U . . .
H27E H 0.3943 0.3042 0.0275 0.114 Uiso 1 1 calc R U . . .
H27F H 0.3602 0.3111 0.1055 0.114 Uiso 1 1 calc R U . . .
C28B C 0.3137(3) 0.4556(4) 0.0757(3) 0.078(2) Uani 1 1 d . . . . .
H28D H 0.2895 0.4567 0.0153 0.117 Uiso 1 1 calc R U . . .
H28E H 0.2999 0.4994 0.0983 0.117 Uiso 1 1 calc R U . . .
H28F H 0.2874 0.4168 0.0968 0.117 Uiso 1 1 calc R U . . .
C29B C 0.4617(6) 0.5763(3) 0.0989(3) 0.097(3) Uani 1 1 d . . . . .
H29D H 0.4706 0.5911 0.0473 0.145 Uiso 1 1 calc R U . . .
H29E H 0.5031 0.6011 0.1454 0.145 Uiso 1 1 calc R U . . .
H29F H 0.4011 0.5869 0.0968 0.145 Uiso 1 1 calc R U . . .

loop_
_atom_site_aniso_label
_atom_site_aniso_U_11
_atom_site_aniso_U_22
_atom_site_aniso_U_33
_atom_site_aniso_U_23
_atom_site_aniso_U_13
_atom_site_aniso_U_12
Mo1A 0.01831(15) 0.02078(15) 0.01431(13) -0.00122(11) 0.00650(11) 0.00016(12)
C1A 0.026(2) 0.030(2) 0.0200(18) -0.0064(14) 0.0062(15) -0.0043(16)
O2A 0.0259(16) 0.067(2) 0.0373(16) -0.0108(14) 0.0131(13) 0.0080(15)
C3A 0.032(2) 0.035(2) 0.028(2) -0.0014(16) 0.0073(17) -0.0015(18)
C4A 0.0195(19) 0.037(2) 0.0205(18) -0.0091(15) 0.0064(15) -0.0064(16)
C5A 0.038(2) 0.032(2) 0.027(2) -0.0049(16) 0.0124(17) -0.0118(18)
C6A 0.038(2) 0.035(2) 0.041(2) -0.0089(18) 0.0145(19) -0.0077(19)
C7A 0.036(2) 0.050(3) 0.031(2) -0.0034(18) 0.0156(18) 0.000(2)
C8A 0.038(2) 0.035(2) 0.036(2) -0.0062(17) 0.0190(18) -0.0039(18)
C9A 0.042(3) 0.032(2) 0.037(2) -0.0070(17) 0.0095(19) 0.0040(19)
C10A 0.050(3) 0.033(2) 0.027(2) 0.0008(16) 0.0151(19) -0.0002(19)
C11A 0.082(4) 0.035(2) 0.040(3) 0.0109(19) 0.020(3) 0.003(2)
N12A 0.0253(17) 0.0258(16) 0.0210(15) 0.0027(12) 0.0085(13) 0.0031(13)
C13A 0.038(2) 0.038(2) 0.037(2) 0.0054(18) 0.0119(19) 0.0050(19)
C14A 0.035(3) 0.067(3) 0.030(2) 0.003(2) 0.0037(19) -0.002(2)
C15A 0.036(2) 0.037(2) 0.044(2) 0.0060(18) 0.0138(19) 0.0116(19)
N16A 0.049(2) 0.0285(17) 0.0290(17) 0.0047(14) 0.0234(16) -0.0011(16)
C17A 0.055(3) 0.035(3) 0.034(3) -0.009(2) 0.023(2) -0.018(2)
C18A 0.050(3) 0.072(4) 0.027(3) -0.017(2) 0.022(2) -0.009(3)
C19A 0.058(3) 0.038(3) 0.030(2) -0.0095(19) 0.020(2) -0.026(2)
N16C 0.049(2) 0.0285(17) 0.0290(17) 0.0047(14) 0.0234(16) -0.0011(16)
C17C 0.055(3) 0.035(3) 0.034(3) -0.009(2) 0.023(2) -0.018(2)
C18C 0.050(3) 0.072(4) 0.027(3) -0.017(2) 0.022(2) -0.009(3)
C19C 0.058(3) 0.038(3) 0.030(2) -0.0095(19) 0.020(2) -0.026(2)
C20A 0.026(2) 0.0314(19) 0.0116(15) 0.0004(13) 0.0092(14) 0.0023(15)
C21A 0.037(2) 0.0221(18) 0.0135(16) -0.0031(13) 0.0107(15) 0.0001(16)
C22A 0.0247(19) 0.033(2) 0.0148(16) -0.0028(14) 0.0050(14) -0.0019(15)
C23A 0.026(2) 0.0268(19) 0.0141(16) 0.0006(13) 0.0043(14) 0.0038(15)
C24A 0.028(2) 0.0267(18) 0.0127(16) 0.0014(13) 0.0070(14) -0.0021(15)
C25A 0.035(2) 0.052(3) 0.026(2) 0.0080(18) 0.0174(17) 0.014(2)
C26A 0.059(3) 0.024(2) 0.032(2) -0.0044(15) 0.024(2) -0.0038(18)
C27A 0.029(2) 0.055(3) 0.026(2) -0.0092(18) 0.0066(17) -0.009(2)
C28A 0.044(3) 0.034(2) 0.029(2) 0.0062(17) 0.0106(18) 0.0160(19)
C29A 0.047(3) 0.041(2) 0.027(2) -0.0046(17) 0.0191(19) -0.015(2)
Mo1B 0.02171(17) 0.02303(16) 0.02605(16) -0.00039(13) 0.01053(13) -0.00235(13)
C1B 0.039(3) 0.027(2) 0.050(3) 0.0007(18) 0.022(2) -0.0027(19)
O2B 0.058(2) 0.044(2) 0.091(3) 0.0016(18) 0.044(2) -0.0179(17)
C3B 0.037(2) 0.040(2) 0.026(2) 0.0027(17) 0.0108(17) 0.0038(19)
C4B 0.031(2) 0.033(2) 0.0177(17) 0.0020(14) 0.0096(15) 0.0056(16)
C5B 0.037(2) 0.041(2) 0.028(2) 0.0005(17) 0.0093(17) 0.0063(19)
C6B 0.044(3) 0.047(3) 0.034(2) 0.0013(19) 0.011(2) 0.015(2)
C7B 0.046(3) 0.067(3) 0.034(2) 0.007(2) 0.020(2) 0.015(2)
C8B 0.037(2) 0.048(3) 0.038(2) 0.0098(19) 0.0184(19) 0.004(2)
C9B 0.037(3) 0.050(3) 0.047(3) 0.000(2) 0.025(2) 0.006(2)
C10B 0.034(2) 0.042(2) 0.032(2) 0.0013(17) 0.0098(18) 0.0088(19)
C11B 0.044(3) 0.059(3) 0.042(3) 0.006(2) 0.008(2) 0.016(2)
N12B 0.0332(19) 0.0370(19) 0.0232(16) -0.0029(13) 0.0083(14) -0.0050(15)
C13B 0.028(2) 0.036(2) 0.0253(19) -0.0055(15) 0.0046(16) -0.0020(17)
C14B 0.037(3) 0.057(3) 0.036(2) -0.015(2) 0.0034(19) 0.000(2)
C15B 0.035(3) 0.049(3) 0.044(3) -0.010(2) 0.013(2) -0.008(2)
N16B 0.040(2) 0.0274(18) 0.050(2) 0.0080(15) 0.0097(17) 0.0059(16)
C17B 0.077(4) 0.041(3) 0.065(3) 0.007(2) 0.024(3) 0.007(3)
C18B 0.114(5) 0.055(4) 0.065(4) 0.017(3) 0.036(4) -0.015(3)
C19B 0.144(7) 0.031(3) 0.073(4) 0.002(3) 0.031(4) -0.001(3)
C20B 0.039(3) 0.087(4) 0.021(2) -0.017(2) 0.0181(19) -0.027(3)
C21B 0.028(2) 0.072(3) 0.027(2) -0.019(2) 0.0042(18) 0.002(2)
C22B 0.035(2) 0.033(2) 0.032(2) -0.0104(17) -0.0004(18) -0.0035(18)
C23B 0.028(2) 0.049(3) 0.028(2) 0.0022(18) 0.0112(17) 0.0047(19)
C24B 0.100(4) 0.029(2) 0.018(2) -0.0036(16) 0.026(2) -0.006(2)
C25B 0.093(5) 0.188(8) 0.037(3) -0.038(4) 0.040(3) -0.095(5)
C26B 0.059(4) 0.133(6) 0.045(3) -0.019(3) 0.009(3) 0.044(4)
C27B 0.103(5) 0.049(3) 0.061(3) -0.020(3) 0.005(3) -0.019(3)
C28B 0.032(3) 0.157(7) 0.042(3) 0.017(3) 0.007(2) 0.030(3)
C29B 0.229(9) 0.035(3) 0.039(3) 0.007(2) 0.061(4) 0.005(4)

loop_
_atom_type_symbol
_atom_type_description
_atom_type_scat_dispersion_real
_atom_type_scat_dispersion_imag
_atom_type_scat_source
C C 0.0033 0.0016 'International Tables Vol C Tables 4.2.6.8 and 6.1.1.4'
H H 0.0000 0.0000 'International Tables Vol C Tables 4.2.6.8 and 6.1.1.4'
N N 0.0061 0.0033 'International Tables Vol C Tables 4.2.6.8 and 6.1.1.4'
O O 0.0106 0.0060 'International Tables Vol C Tables 4.2.6.8 and 6.1.1.4'
Mo Mo -1.6832 0.6857 'International Tables Vol C Tables 4.2.6.8 and 6.1.1.4'

loop_
_geom_angle_atom_site_label_1
_geom_angle_atom_site_label_2
_geom_angle_atom_site_label_3
_geom_angle
C1A Mo1A N16C 89.81(14)
C1A Mo1A N16A 89.81(14)
C1A Mo1A N12A 135.88(13)
N16C Mo1A N12A 61.48(12)
N16A Mo1A N12A 61.48(12)
C1A Mo1A C4A 92.52(14)
N16C Mo1A C4A 121.60(13)
N16A Mo1A C4A 121.60(13)
N12A Mo1A C4A 77.91(13)
C1A Mo1A C3A 68.32(15)
N16C Mo1A C3A 92.69(13)
N16A Mo1A C3A 92.69(13)
N12A Mo1A C3A 79.64(13)
C4A Mo1A C3A 37.02(13)
C1A Mo1A C22A 83.77(14)
N16C Mo1A C22A 101.55(13)
N16A Mo1A C22A 101.55(13)
N12A Mo1A C22A 131.70(12)
C4A Mo1A C22A 136.71(14)
C3A Mo1A C22A 148.62(14)
C1A Mo1A C23A 82.99(14)
N16C Mo1A C23A 138.10(13)
N16A Mo1A C23A 138.10(13)
N12A Mo1A C23A 140.89(12)
C4A Mo1A C23A 99.98(13)
C3A Mo1A C23A 121.86(13)
C22A Mo1A C23A 36.73(12)
C1A Mo1A C21A 116.84(14)
N16C Mo1A C21A 88.26(12)
N16A Mo1A C21A 88.26(12)
N12A Mo1A C21A 96.34(12)
C4A Mo1A C21A 139.06(13)
C3A Mo1A C21A 174.78(14)
C22A Mo1A C21A 35.63(12)
C23A Mo1A C21A 59.59(12)
C1A Mo1A C24A 115.29(14)
N16C Mo1A C24A 144.02(12)
N16A Mo1A C24A 144.02(12)
N12A Mo1A C24A 106.61(12)
C4A Mo1A C24A 84.47(12)
C3A Mo1A C24A 119.73(13)
C22A Mo1A C24A 59.25(12)
C23A Mo1A C24A 35.32(12)
C21A Mo1A C24A 58.04(12)
C1A Mo1A C20A 139.34(13)
N16C Mo1A C20A 110.10(12)
N16A Mo1A C20A 110.10(12)
N12A Mo1A C20A 84.21(11)
C4A Mo1A C20A 105.08(13)
C3A Mo1A C20A 141.17(14)
C22A Mo1A C20A 58.23(12)
C23A Mo1A C20A 58.29(12)
C21A Mo1A C20A 34.25(12)
C24A Mo1A C20A 34.40(12)
O2A C1A Mo1A 176.6(3)
C4A C3A C8A 106.7(3)
C4A C3A Mo1A 69.2(2)
C8A C3A Mo1A 131.7(3)
C4A C3A H3A 119(2)
C8A C3A H3A 116(2)
Mo1A C3A H3A 107(2)
C3A C4A C5A 103.0(3)
C3A C4A Mo1A 73.8(2)
C5A C4A Mo1A 130.5(3)
C3A C4A H4A 99(2)
C5A C4A H4A 137(2)
Mo1A C4A H4A 91(2)
C9A C5A C6A 102.7(3)
C9A C5A C4A 104.1(3)
C6A C5A C4A 102.1(3)
C9A C5A H5A 115.4
C6A C5A H5A 115.4
C4A C5A H5A 115.4
C5A C6A C7A 101.6(3)
C5A C6A H6A1 111.5
C7A C6A H6A1 111.5
C5A C6A H6A2 111.5
C7A C6A H6A2 111.5
H6A1 C6A H6A2 109.3
C8A C7A C6A 103.3(3)
C8A C7A H7A1 111.1
C6A C7A H7A1 111.1
C8A C7A H7A2 111.1
C6A C7A H7A2 111.1
H7A1 C7A H7A2 109.1
C3A C8A C7A 104.2(3)
C3A C8A C9A 102.8(3)
C7A C8A C9A 100.0(3)
C3A C8A H8A 115.9
C7A C8A H8A 115.9
C9A C8A H8A 115.9
C5A C9A C8A 94.8(3)
C5A C9A H9A1 112.8
C8A C9A H9A1 112.8
C5A C9A H9A2 112.8
C8A C9A H9A2 112.8
H9A1 C9A H9A2 110.2
N12A C10A N16C 111.4(3)
N12A C10A N16A 111.4(3)
N12A C10A C11A 124.7(4)
N16C C10A C11A 123.8(4)
N16A C10A C11A 123.8(4)
C10A C11A H11A 109.5
C10A C11A H11B 109.5
H11A C11A H11B 109.5
C10A C11A H11C 109.5
H11A C11A H11C 109.5
H11B C11A H11C 109.5
C10A N12A C13A 125.5(3)
C10A N12A Mo1A 92.8(2)
C13A N12A Mo1A 141.1(2)
N12A C13A C15A 117.2(4)
N12A C13A C14A 113.4(3)
C15A C13A C14A 111.6(4)
N12A C13A H13A 104.4
C15A C13A H13A 104.4
C14A C13A H13A 104.4
C13A C14A H14A 109.5
C13A C14A H14B 109.5
H14A C14A H14B 109.5
C13A C14A H14C 109.5
H14A C14A H14C 109.5
H14B C14A H14C 109.5
C13A C15A H15A 109.5
C13A C15A H15B 109.5
H15A C15A H15B 109.5
C13A C15A H15C 109.5
H15A C15A H15C 109.5
H15B C15A H15C 109.5
C10A N16A C17A 120.9(4)
C10A N16A Mo1A 94.0(2)
C17A N16A Mo1A 140.1(3)
N16A C17A C19A 110.4(4)
N16A C17A C18A 111.7(4)
C19A C17A C18A 110.1(4)
N16A C17A H17A 108.2
C19A C17A H17A 108.2
C18A C17A H17A 108.2
C17A C18A H18A 109.5
C17A C18A H18B 109.5
H18A C18A H18B 109.5
C17A C18A H18C 109.5
H18A C18A H18C 109.5
H18B C18A H18C 109.5
C17A C19A H19A 109.5
C17A C19A H19B 109.5
H19A C19A H19B 109.5
C17A C19A H19C 109.5
H19A C19A H19C 109.5
H19B C19A H19C 109.5
C10A N16C C17C 111.5(14)
C10A N16C Mo1A 94.0(2)
C17C N16C Mo1A 132.4(11)
N16C C17C C19C 120.1(17)
N16C C17C C18C 114.2(15)
C19C C17C C18C 110.9(15)
N16C C17C H17C 103.0
C19C C17C H17C 103.0
C18C C17C H17C 103.0
C17C C18C H18G 109.5
C17C C18C H18H 109.5
H18G C18C H18H 109.5
C17C C18C H18I 109.5
H18G C18C H18I 109.5
H18H C18C H18I 109.5
C17C C19C H19G 109.5
C17C C19C H19H 109.5
H19G C19C H19H 109.5
C17C C19C H19I 109.5
H19G C19C H19I 109.5
H19H C19C H19I 109.5
C21A C20A C24A 108.9(3)
C21A C20A C25A 125.8(3)
C24A C20A C25A 125.1(3)
C21A C20A Mo1A 70.82(18)
C24A C20A Mo1A 71.30(19)
C25A C20A Mo1A 128.6(2)
C20A C21A C22A 108.0(3)
C20A C21A C26A 125.0(3)
C22A C21A C26A 126.9(4)
C20A C21A Mo1A 74.93(19)
C22A C21A Mo1A 69.31(18)
C26A C21A Mo1A 125.6(2)
C21A C22A C23A 107.7(3)
C21A C22A C27A 126.3(3)
C23A C22A C27A 124.8(3)
C21A C22A Mo1A 75.06(19)
C23A C22A Mo1A 72.02(19)
C27A C22A Mo1A 128.3(2)
C24A C23A C22A 107.3(3)
C24A C23A C28A 126.3(3)
C22A C23A C28A 125.0(3)
C24A C23A Mo1A 75.37(19)
C22A C23A Mo1A 71.25(19)
C28A C23A Mo1A 129.5(2)
C20A C24A C23A 108.2(3)
C20A C24A C29A 124.9(3)
C23A C24A C29A 126.5(3)
C20A C24A Mo1A 74.30(19)
C23A C24A Mo1A 69.31(19)
C29A C24A Mo1A 128.2(2)
C20A C25A H25A 109.5
C20A C25A H25B 109.5
H25A C25A H25B 109.5
C20A C25A H25C 109.5
H25A C25A H25C 109.5
H25B C25A H25C 109.5
C21A C26A H26A 109.5
C21A C26A H26B 109.5
H26A C26A H26B 109.5
C21A C26A H26C 109.5
H26A C26A H26C 109.5
H26B C26A H26C 109.5
C22A C27A H27A 109.5
C22A C27A H27B 109.5
H27A C27A H27B 109.5
C22A C27A H27C 109.5
H27A C27A H27C 109.5
H27B C27A H27C 109.5
C23A C28A H28A 109.5
C23A C28A H28B 109.5
H28A C28A H28B 109.5
C23A C28A H28C 109.5
H28A C28A H28C 109.5
H28B C28A H28C 109.5
C24A C29A H29A 109.5
C24A C29A H29B 109.5
H29A C29A H29B 109.5
C24A C29A H29C 109.5
H29A C29A H29C 109.5
H29B C29A H29C 109.5
C1B Mo1B N16B 89.43(16)
C1B Mo1B C4B 92.94(16)
N16B Mo1B C4B 120.89(13)
C1B Mo1B N12B 136.46(15)
N16B Mo1B N12B 59.96(13)
C4B Mo1B N12B 79.89(13)
C1B Mo1B C23B 83.08(17)
N16B Mo1B C23B 140.11(14)
C4B Mo1B C23B 98.66(14)
N12B Mo1B C23B 140.36(13)
C1B Mo1B C3B 71.04(16)
N16B Mo1B C3B 90.08(14)
C4B Mo1B C3B 37.24(13)
N12B Mo1B C3B 78.32(14)
C23B Mo1B C3B 123.48(14)
C1B Mo1B C22B 81.52(17)
N16B Mo1B C22B 104.05(14)
C4B Mo1B C22B 134.72(14)
N12B Mo1B C22B 132.61(14)
C23B Mo1B C22B 36.12(14)
C3B Mo1B C22B 149.03(16)
C1B Mo1B C24B 118.05(19)
N16B Mo1B C24B 141.71(17)
C4B Mo1B C24B 85.93(14)
N12B Mo1B C24B 104.32(15)
C23B Mo1B C24B 36.66(16)
C3B Mo1B C24B 122.63(15)
C22B Mo1B C24B 58.90(14)
C1B Mo1B C21B 111.90(17)
N16B Mo1B C21B 88.21(15)
C4B Mo1B C21B 142.50(16)
N12B Mo1B C21B 98.25(13)
C23B Mo1B C21B 59.28(14)
C3B Mo1B C21B 176.57(15)
C22B Mo1B C21B 34.40(15)
C24B Mo1B C21B 57.97(16)
C1B Mo1B C20B 137.32(16)
N16B Mo1B C20B 106.80(17)
C4B Mo1B C20B 110.25(16)
N12B Mo1B C20B 84.10(13)
C23B Mo1B C20B 58.97(14)
C3B Mo1B C20B 145.15(16)
C22B Mo1B C20B 56.54(15)
C24B Mo1B C20B 34.94(17)
C21B Mo1B C20B 33.28(17)
O2B C1B Mo1B 176.6(4)
C4B C3B C8B 104.8(3)
C4B C3B Mo1B 68.7(2)
C8B C3B Mo1B 131.5(3)
C4B C3B H3B 122(2)
C8B C3B H3B 116(2)
Mo1B C3B H3B 106(2)
C3B C4B C5B 105.0(3)
C3B C4B Mo1B 74.0(2)
C5B C4B Mo1B 133.4(3)
C3B C4B H4B 96(2)
C5B C4B H4B 126(2)
Mo1B C4B H4B 100(2)
C9B C5B C4B 103.4(3)
C9B C5B C6B 101.7(3)
C4B C5B C6B 105.0(3)
C9B C5B H5B 115.0
C4B C5B H5B 115.0
C6B C5B H5B 115.0
C5B C6B C7B 101.6(3)
C5B C6B H6B1 111.4
C7B C6B H6B1 111.4
C5B C6B H6B2 111.4
C7B C6B H6B2 111.4
H6B1 C6B H6B2 109.3
C8B C7B C6B 103.3(3)
C8B C7B H7B1 111.1
C6B C7B H7B1 111.1
C8B C7B H7B2 111.1
C6B C7B H7B2 111.1
H7B1 C7B H7B2 109.1
C7B C8B C9B 100.9(3)
C7B C8B C3B 104.0(4)
C9B C8B C3B 102.8(3)
C7B C8B H8B 115.7
C9B C8B H8B 115.7
C3B C8B H8B 115.7
C5B C9B C8B 93.8(3)
C5B C9B H9B1 113.0
C8B C9B H9B1 113.0
C5B C9B H9B2 113.0
C8B C9B H9B2 113.0
H9B1 C9B H9B2 110.4
N12B C10B N16B 109.7(3)
N12B C10B C11B 125.6(4)
N16B C10B C11B 124.7(4)
C10B C11B H11D 109.5
C10B C11B H11E 109.5
H11D C11B H11E 109.5
C10B C11B H11F 109.5
H11D C11B H11F 109.5
H11E C11B H11F 109.5
C10B N12B C13B 125.3(3)
C10B N12B Mo1B 94.0(3)
C13B N12B Mo1B 140.5(3)
N12B C13B C14B 114.5(3)
N12B C13B C15B 115.1(3)
C14B C13B C15B 111.1(3)
N12B C13B H13B 105.0
C14B C13B H13B 105.0
C15B C13B H13B 105.0
C13B C14B H14D 109.5
C13B C14B H14E 109.5
H14D C14B H14E 109.5
C13B C14B H14F 109.5
H14D C14B H14F 109.5
H14E C14B H14F 109.5
C13B C15B H15D 109.5
C13B C15B H15E 109.5
H15D C15B H15E 109.5
C13B C15B H15F 109.5
H15D C15B H15F 109.5
H15E C15B H15F 109.5
C10B N16B C17B 121.3(4)
C10B N16B Mo1B 96.1(2)
C17B N16B Mo1B 138.9(3)
N16B C17B C18B 112.9(4)
N16B C17B C19B 109.3(4)
C18B C17B C19B 110.0(5)
N16B C17B H17B 108.2
C18B C17B H17B 108.2
C19B C17B H17B 108.2
C17B C18B H18D 109.5
C17B C18B H18E 109.5
H18D C18B H18E 109.5
C17B C18B H18F 109.5
H18D C18B H18F 109.5
H18E C18B H18F 109.5
C17B C19B H19D 109.5
C17B C19B H19E 109.5
H19D C19B H19E 109.5
C17B C19B H19F 109.5
H19D C19B H19F 109.5
H19E C19B H19F 109.5
C21B C20B C24B 109.9(4)
C21B C20B C25B 123.7(5)
C24B C20B C25B 126.2(6)
C21B C20B Mo1B 72.7(3)
C24B C20B Mo1B 70.0(2)
C25B C20B Mo1B 127.4(3)
C20B C21B C22B 107.8(4)
C20B C21B C26B 125.9(5)
C22B C21B C26B 126.2(5)
C20B C21B Mo1B 74.1(2)
C22B C21B Mo1B 69.4(2)
C26B C21B Mo1B 125.6(3)
C21B C22B C23B 110.7(4)
C21B C22B C27B 125.4(4)
C23B C22B C27B 122.9(4)
C21B C22B Mo1B 76.2(2)
C23B C22B Mo1B 71.4(2)
C27B C22B Mo1B 128.2(3)
C22B C23B C24B 104.8(4)
C22B C23B C28B 127.1(5)
C24B C23B C28B 127.2(5)
C22B C23B Mo1B 72.4(2)
C24B C23B Mo1B 73.6(2)
C28B C23B Mo1B 126.6(3)
C20B C24B C23B 106.7(4)
C20B C24B C29B 125.8(5)
C23B C24B C29B 127.0(6)
C20B C24B Mo1B 75.0(2)
C23B C24B Mo1B 69.8(2)
C29B C24B Mo1B 126.3(3)
C20B C25B H25D 109.5
C20B C25B H25E 109.5
H25D C25B H25E 109.5
C20B C25B H25F 109.5
H25D C25B H25F 109.5
H25E C25B H25F 109.5
C21B C26B H26D 109.5
C21B C26B H26E 109.5
H26D C26B H26E 109.5
C21B C26B H26F 109.5
H26D C26B H26F 109.5
H26E C26B H26F 109.5
C22B C27B H27D 109.5
C22B C27B H27E 109.5
H27D C27B H27E 109.5
C22B C27B H27F 109.5
H27D C27B H27F 109.5
H27E C27B H27F 109.5
C23B C28B H28D 109.5
C23B C28B H28E 109.5
H28D C28B H28E 109.5
C23B C28B H28F 109.5
H28D C28B H28F 109.5
H28E C28B H28F 109.5
C24B C29B H29D 109.5
C24B C29B H29E 109.5
H29D C29B H29E 109.5
C24B C29B H29F 109.5
H29D C29B H29F 109.5
H29E C29B H29F 109.5

loop_
_geom_bond_atom_site_label_1
_geom_bond_atom_site_label_2
_geom_bond_distance
Mo1A C1A 1.929(4)
Mo1A N16C 2.180(3)
Mo1A N16A 2.180(3)
Mo1A N12A 2.217(3)
Mo1A C4A 2.224(4)
Mo1A C3A 2.284(4)
Mo1A C22A 2.288(3)
Mo1A C23A 2.298(3)
Mo1A C21A 2.363(3)
Mo1A C24A 2.377(3)
Mo1A C20A 2.416(3)
C1A O2A 1.172(4)
C3A C4A 1.433(5)
C3A C8A 1.526(5)
C3A H3A 1.01(2)
C4A C5A 1.588(5)
C4A H4A 1.00(2)
C5A C9A 1.476(6)
C5A C6A 1.551(5)
C5A H5A 1.0000
C6A C7A 1.568(6)
C6A H6A1 0.9900
C6A H6A2 0.9900
C7A C8A 1.528(6)
C7A H7A1 0.9900
C7A H7A2 0.9900
C8A C9A 1.554(6)
C8A H8A 1.0000
C9A H9A1 0.9900
C9A H9A2 0.9900
C10A N12A 1.353(5)
C10A N16C 1.368(5)
C10A N16A 1.368(5)
C10A C11A 1.522(6)
C11A H11A 0.9800
C11A H11B 0.9800
C11A H11C 0.9800
N12A C13A 1.444(5)
C13A C15A 1.536(5)
C13A C14A 1.547(6)
C13A H13A 1.0000
C14A H14A 0.9800
C14A H14B 0.9800
C14A H14C 0.9800
C15A H15A 0.9800
C15A H15B 0.9800
C15A H15C 0.9800
N16A C17A 1.441(5)
C17A C19A 1.447(7)
C17A C18A 1.554(6)
C17A H17A 1.0000
C18A H18A 0.9800
C18A H18B 0.9800
C18A H18C 0.9800
C19A H19A 0.9800
C19A H19B 0.9800
C19A H19C 0.9800
N16C C17C 1.435(11)
C17C C19C 1.437(12)
C17C C18C 1.545(12)
C17C H17C 1.0000
C18C H18G 0.9800
C18C H18H 0.9800
C18C H18I 0.9800
C19C H19G 0.9800
C19C H19H 0.9800
C19C H19I 0.9800
C20A C21A 1.408(5)
C20A C24A 1.418(5)
C20A C25A 1.503(5)
C21A C22A 1.425(5)
C21A C26A 1.509(5)
C22A C23A 1.445(5)
C22A C27A 1.504(5)
C23A C24A 1.420(5)
C23A C28A 1.502(5)
C24A C29A 1.509(5)
C25A H25A 0.9800
C25A H25B 0.9800
C25A H25C 0.9800
C26A H26A 0.9800
C26A H26B 0.9800
C26A H26C 0.9800
C27A H27A 0.9800
C27A H27B 0.9800
C27A H27C 0.9800
C28A H28A 0.9800
C28A H28B 0.9800
C28A H28C 0.9800
C29A H29A 0.9800
C29A H29B 0.9800
C29A H29C 0.9800
Mo1B C1B 1.929(4)
Mo1B N16B 2.180(3)
Mo1B C4B 2.217(4)
Mo1B N12B 2.229(3)
Mo1B C23B 2.279(4)
Mo1B C3B 2.287(4)
Mo1B C22B 2.292(4)
Mo1B C24B 2.329(4)
Mo1B C21B 2.377(4)
Mo1B C20B 2.394(4)
C1B O2B 1.168(5)
C3B C4B 1.440(5)
C3B C8B 1.545(6)
C3B H3B 1.01(2)
C4B C5B 1.528(5)
C4B H4B 1.00(2)
C5B C9B 1.513(6)
C5B C6B 1.548(5)
C5B H5B 1.0000
C6B C7B 1.569(6)
C6B H6B1 0.9900
C6B H6B2 0.9900
C7B C8B 1.521(6)
C7B H7B1 0.9900
C7B H7B2 0.9900
C8B C9B 1.545(6)
C8B H8B 1.0000
C9B H9B1 0.9900
C9B H9B2 0.9900
C10B N12B 1.346(5)
C10B N16B 1.349(5)
C10B C11B 1.511(6)
C11B H11D 0.9800
C11B H11E 0.9800
C11B H11F 0.9800
N12B C13B 1.447(5)
C13B C14B 1.527(5)
C13B C15B 1.537(6)
C13B H13B 1.0000
C14B H14D 0.9800
C14B H14E 0.9800
C14B H14F 0.9800
C15B H15D 0.9800
C15B H15E 0.9800
C15B H15F 0.9800
N16B C17B 1.471(6)
C17B C18B 1.493(7)
C17B C19B 1.499(7)
C17B H17B 1.0000
C18B H18D 0.9800
C18B H18E 0.9800
C18B H18F 0.9800
C19B H19D 0.9800
C19B H19E 0.9800
C19B H19F 0.9800
C20B C21B 1.366(7)
C20B C24B 1.419(7)
C20B C25B 1.517(6)
C21B C22B 1.383(6)
C21B C26B 1.522(7)
C22B C23B 1.417(6)
C22B C27B 1.536(6)
C23B C24B 1.450(6)
C23B C28B 1.495(6)
C24B C29B 1.488(6)
C25B H25D 0.9800
C25B H25E 0.9800
C25B H25F 0.9800
C26B H26D 0.9800
C26B H26E 0.9800
C26B H26F 0.9800
C27B H27D 0.9800
C27B H27E 0.9800
C27B H27F 0.9800
C28B H28D 0.9800
C28B H28E 0.9800
C28B H28F 0.9800
C29B H29D 0.9800
C29B H29E 0.9800
C29B H29F 0.9800

loop_
_geom_torsion_atom_site_label_1
_geom_torsion_atom_site_label_2
_geom_torsion_atom_site_label_3
_geom_torsion_atom_site_label_4
_geom_torsion
C8A C3A C4A C5A -0.1(4)
Mo1A C3A C4A C5A 128.8(3)
C8A C3A C4A Mo1A -129.0(3)
C3A C4A C5A C9A -33.1(4)
Mo1A C4A C5A C9A 46.5(4)
C3A C4A C5A C6A 73.5(4)
Mo1A C4A C5A C6A 153.1(3)
C9A C5A C6A C7A 34.5(4)
C4A C5A C6A C7A -73.2(4)
C5A C6A C7A C8A 2.9(4)
C4A C3A C8A C7A -72.7(4)
Mo1A C3A C8A C7A -149.5(3)
C4A C3A C8A C9A 31.3(4)
Mo1A C3A C8A C9A -45.5(5)
C6A C7A C8A C3A 69.3(4)
C6A C7A C8A C9A -36.8(4)
C6A C5A C9A C8A -56.6(3)
C4A C5A C9A C8A 49.5(3)
C3A C8A C9A C5A -49.5(4)
C7A C8A C9A C5A 57.7(3)
N16C C10A N12A C13A 177.5(3)
N16A C10A N12A C13A 177.5(3)
C11A C10A N12A C13A -3.5(6)
N16C C10A N12A Mo1A 5.3(3)
N16A C10A N12A Mo1A 5.3(3)
C11A C10A N12A Mo1A -175.7(4)
C10A N12A C13A C15A 59.5(5)
Mo1A N12A C13A C15A -132.9(3)
C10A N12A C13A C14A -72.8(5)
Mo1A N12A C13A C14A 94.8(4)
N12A C10A N16A C17A -165.1(3)
C11A C10A N16A C17A 15.9(6)
N12A C10A N16A Mo1A -5.4(3)
C11A C10A N16A Mo1A 175.6(4)
C10A N16A C17A C19A -159.9(4)
Mo1A N16A C17A C19A 52.8(6)
C10A N16A C17A C18A 77.3(5)
Mo1A N16A C17A C18A -70.0(6)
N12A C10A N16C C17C -144.3(11)
C11A C10A N16C C17C 36.7(12)
N12A C10A N16C Mo1A -5.4(3)
C11A C10A N16C Mo1A 175.6(4)
C10A N16C C17C C19C -101(3)
Mo1A N16C C17C C19C 142(2)
C10A N16C C17C C18C 124(2)
Mo1A N16C C17C C18C 6(3)
C24A C20A C21A C22A 0.4(4)
C25A C20A C21A C22A -173.9(3)
Mo1A C20A C21A C22A 61.8(2)
C24A C20A C21A C26A 175.3(3)
C25A C20A C21A C26A 1.1(5)
Mo1A C20A C21A C26A -123.2(3)
C24A C20A C21A Mo1A -61.4(2)
C25A C20A C21A Mo1A 124.3(3)
C20A C21A C22A C23A -0.4(4)
C26A C21A C22A C23A -175.2(3)
Mo1A C21A C22A C23A 65.1(2)
C20A C21A C22A C27A 167.7(3)
C26A C21A C22A C27A -7.1(6)
Mo1A C21A C22A C27A -126.8(4)
C20A C21A C22A Mo1A -65.5(2)
C26A C21A C22A Mo1A 119.7(3)
C21A C22A C23A C24A 0.2(4)
C27A C22A C23A C24A -168.1(3)
Mo1A C22A C23A C24A 67.4(2)
C21A C22A C23A C28A 167.3(3)
C27A C22A C23A C28A -1.0(5)
Mo1A C22A C23A C28A -125.6(3)
C21A C22A C23A Mo1A -67.2(2)
C27A C22A C23A Mo1A 124.6(3)
C21A C20A C24A C23A -0.3(4)
C25A C20A C24A C23A 174.0(3)
Mo1A C20A C24A C23A -61.4(2)
C21A C20A C24A C29A -172.9(3)
C25A C20A C24A C29A 1.4(5)
Mo1A C20A C24A C29A 125.9(3)
C21A C20A C24A Mo1A 61.1(2)
C25A C20A C24A Mo1A -124.6(3)
C22A C23A C24A C20A 0.1(4)
C28A C23A C24A C20A -166.8(3)
Mo1A C23A C24A C20A 64.6(2)
C22A C23A C24A C29A 172.5(3)
C28A C23A C24A C29A 5.7(5)
Mo1A C23A C24A C29A -122.9(3)
C22A C23A C24A Mo1A -64.6(2)
C28A C23A C24A Mo1A 128.6(3)
C8B C3B C4B C5B 2.3(4)
Mo1B C3B C4B C5B 131.5(3)
C8B C3B C4B Mo1B -129.2(3)
C3B C4B C5B C9B -35.4(4)
Mo1B C4B C5B C9B 46.6(4)
C3B C4B C5B C6B 70.8(4)
Mo1B C4B C5B C6B 152.9(3)
C9B C5B C6B C7B 36.0(4)
C4B C5B C6B C7B -71.4(4)
C5B C6B C7B C8B 0.8(4)
C6B C7B C8B C9B -36.4(4)
C6B C7B C8B C3B 70.0(4)
C4B C3B C8B C7B -74.2(4)
Mo1B C3B C8B C7B -148.7(3)
C4B C3B C8B C9B 30.7(4)
Mo1B C3B C8B C9B -43.8(5)
C4B C5B C9B C8B 51.4(3)
C6B C5B C9B C8B -57.4(4)
C7B C8B C9B C5B 57.7(4)
C3B C8B C9B C5B -49.6(4)
N16B C10B N12B C13B -179.8(3)
C11B C10B N12B C13B 0.8(6)
N16B C10B N12B Mo1B 5.0(3)
C11B C10B N12B Mo1B -174.5(4)
C10B N12B C13B C14B -75.0(5)
Mo1B N12B C13B C14B 97.5(4)
C10B N12B C13B C15B 55.6(5)
Mo1B N12B C13B C15B -131.9(4)
N12B C10B N16B C17B -167.2(4)
C11B C10B N16B C17B 12.2(7)
N12B C10B N16B Mo1B -5.1(4)
C11B C10B N16B Mo1B 174.3(4)
C10B N16B C17B C18B 80.4(6)
Mo1B N16B C17B C18B -72.0(6)
C10B N16B C17B C19B -156.9(5)
Mo1B N16B C17B C19B 50.7(7)
C24B C20B C21B C22B 1.2(5)
C25B C20B C21B C22B -174.5(4)
Mo1B C20B C21B C22B 61.6(3)
C24B C20B C21B C26B 176.8(4)
C25B C20B C21B C26B 1.1(7)
Mo1B C20B C21B C26B -122.8(4)
C24B C20B C21B Mo1B -60.4(3)
C25B C20B C21B Mo1B 123.9(4)
C20B C21B C22B C23B -1.0(5)
C26B C21B C22B C23B -176.6(4)
Mo1B C21B C22B C23B 63.7(3)
C20B C21B C22B C27B 168.0(4)
C26B C21B C22B C27B -7.6(7)
Mo1B C21B C22B C27B -127.3(5)
C20B C21B C22B Mo1B -64.6(3)
C26B C21B C22B Mo1B 119.8(4)
C21B C22B C23B C24B 0.4(4)
C27B C22B C23B C24B -168.9(4)
Mo1B C22B C23B C24B 67.0(3)
C21B C22B C23B C28B 170.4(4)
C27B C22B C23B C28B 1.1(7)
Mo1B C22B C23B C28B -123.0(4)
C21B C22B C23B Mo1B -66.6(3)
C27B C22B C23B Mo1B 124.1(4)
C21B C20B C24B C23B -0.9(5)
C25B C20B C24B C23B 174.6(4)
Mo1B C20B C24B C23B -63.0(3)
C21B C20B C24B C29B -173.6(4)
C25B C20B C24B C29B 1.9(7)
Mo1B C20B C24B C29B 124.3(4)
C21B C20B C24B Mo1B 62.1(3)
C25B C20B C24B Mo1B -122.4(4)
C22B C23B C24B C20B 0.3(4)
C28B C23B C24B C20B -169.7(4)
Mo1B C23B C24B C20B 66.5(3)
C22B C23B C24B C29B 172.9(4)
C28B C23B C24B C29B 2.9(7)
Mo1B C23B C24B C29B -120.9(4)
C22B C23B C24B Mo1B -66.2(3)
C28B C23B C24B Mo1B 123.8(4)
